data_7062907
loop_
_publ_author_name
'Yang, Shufang'
'Tian, Jiazhuang'
'Zhang, Bangcui'
'Yang, Yanhua'
'Li, Xiangguang'
'Gao, Shulin'
'Shao, Lin'
'Li, Fumin'

_publ_section_title
;
 A difluoroboron compound with latent fingerprint detection and inkless
 writing based on aggregation-induced emission enhancement and
 mechanofluorochromic behavior
;
_journal_issue 3
_journal_name_full 'New Journal of Chemistry'
_journal_page_first 1264
_journal_page_last 1271
_journal_paper_doi 10.1039/D3NJ04954J
_journal_volume 48
_journal_year 2024
_chemical_formula_moiety 'C30 H21 B Br F2 N3 O'
_chemical_formula_sum 'C30 H21 B Br F2 N3 O'
_chemical_formula_weight 568.22
_space_group_crystal_system monoclinic
_space_group_IT_number 14
_space_group_name_Hall '-P 2ybc'
_space_group_name_H-M_alt 'P 1 21/c 1'
_atom_sites_solution_hydrogens geom
_atom_sites_solution_primary dual
_audit_creation_date 2023-06-15
_audit_creation_method
;
Olex2 1.5
(compiled 2023.03.06 svn.rbb2c1857 for OlexSys, GUI svn.r6748)
;
_audit_update_record
;
2023-10-27 deposited with the CCDC.	2023-12-08 downloaded from the CCDC.
;
_cell_angle_alpha 90
_cell_angle_beta 90.872(3)
_cell_angle_gamma 90
_cell_formula_units_Z 4
_cell_length_a 8.2149(4)
_cell_length_b 33.6377(13)
_cell_length_c 9.9837(4)
_cell_measurement_reflns_used 2906
_cell_measurement_temperature 193.00
_cell_measurement_theta_max 60.925
_cell_measurement_theta_min 4.620
_cell_volume 2758.5(2)
_computing_cell_refinement 'SAINT V8.40B (?, 2016)'
_computing_data_reduction 'SAINT V8.40B (?, 2016)'
_computing_molecular_graphics 'Olex2 1.5 (Dolomanov et al., 2009)'
_computing_publication_material 'Olex2 1.5 (Dolomanov et al., 2009)'
_computing_structure_refinement 'SHELXL 2018/3 (Sheldrick, 2015)'
_computing_structure_solution 'SHELXT 2018/2 (Sheldrick, 2018)'
_diffrn_ambient_temperature 193.00
_diffrn_measured_fraction_theta_full 0.991
_diffrn_measured_fraction_theta_max 0.989
_diffrn_measurement_device_type 'Bruker D8 VENTURE'
_diffrn_measurement_method '\f and \w scans'
_diffrn_radiation_type CuK\a
_diffrn_radiation_wavelength 1.54178
_diffrn_reflns_av_R_equivalents 0.0775
_diffrn_reflns_av_unetI/netI 0.0623
_diffrn_reflns_Laue_measured_fraction_full 0.991
_diffrn_reflns_Laue_measured_fraction_max 0.989
_diffrn_reflns_limit_h_max 9
_diffrn_reflns_limit_h_min -9
_diffrn_reflns_limit_k_max 39
_diffrn_reflns_limit_k_min -39
_diffrn_reflns_limit_l_max 12
_diffrn_reflns_limit_l_min -12
_diffrn_reflns_number 26871
_diffrn_reflns_point_group_measured_fraction_full 0.991
_diffrn_reflns_point_group_measured_fraction_max 0.989
_diffrn_reflns_theta_full 67.679
_diffrn_reflns_theta_max 68.207
_diffrn_reflns_theta_min 4.620
_diffrn_source_current 1.1
_diffrn_source_power 0.05500000000000001
_diffrn_source_voltage 50.0
_diffrn_standards_number 0
_exptl_absorpt_coefficient_mu 2.374
_exptl_absorpt_correction_T_max 0.7531
_exptl_absorpt_correction_T_min 0.6041
_exptl_absorpt_correction_type multi-scan
_exptl_absorpt_process_details
;
SADABS-2016/2 (Bruker,2016/2) was used for absorption correction.
wR2(int) was 0.1298 before and 0.0660 after correction.
The Ratio of minimum to maximum transmission is 0.8022.
The \l/2 correction factor is Not present.
;
_exptl_crystal_density_diffrn 1.368
_exptl_crystal_description block
_exptl_crystal_F_000 1152
_exptl_crystal_size_max 0.13
_exptl_crystal_size_mid 0.11
_exptl_crystal_size_min 0.1
_refine_diff_density_max 0.421
_refine_diff_density_min -0.344
_refine_diff_density_rms 0.059
_refine_ls_extinction_coef 0.0028(3)
_refine_ls_extinction_expression Fc^*^=kFc[1+0.001xFc^2^\l^3^/sin(2\q)]^-1/4^
_refine_ls_extinction_method 'SHELXL-2018/3 (Sheldrick 2018)'
_refine_ls_goodness_of_fit_ref 1.090
_refine_ls_hydrogen_treatment constr
_refine_ls_matrix_type full
_refine_ls_number_parameters 438
_refine_ls_number_reflns 4979
_refine_ls_number_restraints 75
_refine_ls_restrained_S_all 1.083
_refine_ls_R_factor_all 0.1121
_refine_ls_R_factor_gt 0.0791
_refine_ls_shift/su_max 0.004
_refine_ls_shift/su_mean 0.000
_refine_ls_structure_factor_coef Fsqd
_refine_ls_weighting_details 'w=1/[\s^2^(Fo^2^)+(0.0318P)^2^+3.9303P] where P=(Fo^2^+2Fc^2^)/3'
_refine_ls_weighting_scheme calc
_refine_ls_wR_factor_gt 0.1822
_refine_ls_wR_factor_ref 0.2004
_reflns_Friedel_coverage 0.000
_reflns_number_gt 3115
_reflns_number_total 4979
_reflns_threshold_expression 'I > 2\s(I)'
_cod_data_source_file d3nj04954j2.cif
_cod_data_source_block cu_20230614_ys_kmxy_sf_4_0m
_cod_depositor_comments 'Adding full bibliography for 7062907.cif.'
_cod_database_code 7062907
_shelx_shelxl_version_number 2018/3
_shelx_space_group_comment
;
The symmetry employed for this shelxl refinement is uniquely defined
by the following loop, which should always be used as a source of
symmetry information in preference to the above space-group names.
They are only intended as comments.
;
_olex2_refinement_description
;
1. Fixed Uiso
 At 1.2 times of:
  All C(H) groups
2. Restrained distances
 Br1-C1 \\sim Br1A-C1A
 with sigma of 0.02
 C7-C4A \\sim C7-C4
 with sigma of 0.02
 N3-C25A \\sim N3-C25
 with sigma of 0.02
3. Uiso/Uaniso restraints and constraints
C1A \\sim C2A \\sim C3A \\sim C4A \\sim C5A \\sim C6A: within 2A with sigma of
0.01 and sigma for terminal atoms of 0.02 within 2A
C28A \\sim C27A \\sim C29A \\sim C30A \\sim C26A \\sim C25A \\sim Br1A: within
2A with sigma of 0.01 and sigma for terminal atoms of 0.02 within 2A
4. Others
 Sof(Br1A)=Sof(C1A)=Sof(C2A)=Sof(H2A)=Sof(C3A)=Sof(H3A)=Sof(C4A)=Sof(C5A)=
 Sof(H5A)=Sof(C6A)=Sof(H6A)=Sof(C30A)=Sof(H30A)=Sof(C29A)=Sof(H29A)=Sof(C28A)=
 Sof(H28A)=Sof(C27A)=Sof(H27A)=Sof(C26A)=Sof(H26A)=Sof(C25A)=1-FVAR(1)
 Sof(C30)=Sof(H30)=Sof(C29)=Sof(H29)=Sof(C28)=Sof(H28)=Sof(C27)=Sof(H27)=
 Sof(C26)=Sof(H26)=Sof(C25)=Sof(Br1)=Sof(C1)=Sof(C2)=Sof(H2)=Sof(C3)=Sof(H3)=
 Sof(C4)=Sof(C5)=Sof(H5)=Sof(C6)=Sof(H6)=FVAR(1)
5.a Aromatic/amide H refined with riding coordinates:
 C9(H9), C11(H11), C12(H12), C14(H14), C15(H15), C17(H17), C18(H18), C20(H20),
 C21(H21), C22(H22), C23(H23), C24(H24), C30(H30), C29(H29), C28(H28), C27(H27),
  C26(H26), C2(H2), C3(H3), C5(H5), C6(H6), C2A(H2A), C3A(H3A), C5A(H5A),
 C6A(H6A), C30A(H30A), C29A(H29A), C28A(H28A), C27A(H27A), C26A(H26A)
5.b Fitted hexagon refined as free rotating group:
 C30(C29,C28,C27,C26,C25), C30A(C29A,C28A,C27A,C26A,C25A)
;
_smtbx_masks_void_probe_radius 1.2
_smtbx_masks_void_truncation_radius 1.2
_olex2_submission_special_instructions 'No special instructions were received'

loop_
_space_group_symop_operation_xyz
'x, y, z'
'-x, y+1/2, -z+1/2'
'-x, -y, -z'
'x, -y-1/2, z-1/2'

loop_
_atom_site_label
_atom_site_type_symbol
_atom_site_fract_x
_atom_site_fract_y
_atom_site_fract_z
_atom_site_U_iso_or_equiv
_atom_site_adp_type
_atom_site_occupancy
_atom_site_site_symmetry_order
_atom_site_calc_flag
_atom_site_refinement_flags_posn
_atom_site_refinement_flags_adp
_atom_site_refinement_flags_occupancy
_atom_site_disorder_assembly
_atom_site_disorder_group
B1 B 0.3433(10) 0.4881(2) 0.7955(8) 0.096(2) Uani 1 1 d . . . . .
C7 C 0.2425(7) 0.48662(17) 0.5636(6) 0.0837(15) Uani 1 1 d D . . . .
C8 C 0.3880(6) 0.54174(16) 0.6236(5) 0.0723(13) Uani 1 1 d . . . . .
C9 C 0.4494(6) 0.57897(15) 0.5872(5) 0.0704(13) Uani 1 1 d . . . . .
H9 H 0.436910 0.587855 0.497332 0.084 Uiso 1 1 calc R U . . .
C10 C 0.5284(6) 0.60310(15) 0.6805(5) 0.0713(13) Uani 1 1 d . . . . .
C11 C 0.5429(7) 0.58881(17) 0.8128(5) 0.0853(15) Uani 1 1 d . . . . .
H11 H 0.594883 0.604340 0.880436 0.102 Uiso 1 1 calc R U . . .
C12 C 0.4817(8) 0.55278(19) 0.8415(6) 0.0977(18) Uani 1 1 d . . . . .
H12 H 0.494177 0.543357 0.930767 0.117 Uiso 1 1 calc R U . . .
C13 C 0.5986(6) 0.64198(15) 0.6436(5) 0.0686(12) Uani 1 1 d . . . . .
C14 C 0.6157(6) 0.67176(15) 0.7367(5) 0.0734(13) Uani 1 1 d . . . . .
H14 H 0.575192 0.667871 0.824411 0.088 Uiso 1 1 calc R U . . .
C15 C 0.6906(6) 0.70731(16) 0.7055(5) 0.0738(13) Uani 1 1 d . . . . .
H15 H 0.700068 0.727664 0.771116 0.089 Uiso 1 1 calc R U . . .
C16 C 0.7527(6) 0.71333(15) 0.5765(5) 0.0721(13) Uani 1 1 d . . . . .
C17 C 0.7290(6) 0.68400(15) 0.4816(5) 0.0744(13) Uani 1 1 d . . . . .
H17 H 0.765883 0.688079 0.392939 0.089 Uiso 1 1 calc R U . . .
C18 C 0.6532(6) 0.64917(15) 0.5132(5) 0.0733(13) Uani 1 1 d . . . . .
H18 H 0.637129 0.629509 0.445997 0.088 Uiso 1 1 calc R U . . .
C19 C 1.0026(7) 0.74206(16) 0.4890(5) 0.0789(14) Uani 1 1 d . . . . .
C20 C 1.0950(7) 0.70923(18) 0.5265(5) 0.0849(15) Uani 1 1 d . . . . .
H20 H 1.054865 0.691239 0.591421 0.102 Uiso 1 1 calc R U . . .
C21 C 1.2449(7) 0.7025(2) 0.4700(7) 0.0997(18) Uani 1 1 d . . . . .
H21 H 1.305671 0.679513 0.493864 0.120 Uiso 1 1 calc R U . . .
C22 C 1.3070(8) 0.7294(2) 0.3786(6) 0.104(2) Uani 1 1 d . . . . .
H22 H 1.410358 0.724966 0.339888 0.125 Uiso 1 1 calc R U . . .
C23 C 1.2172(8) 0.7622(2) 0.3450(6) 0.1003(19) Uani 1 1 d . . . . .
H23 H 1.260705 0.780858 0.283601 0.120 Uiso 1 1 calc R U . . .
C24 C 1.0641(7) 0.76926(19) 0.3981(6) 0.0908(16) Uani 1 1 d . . . . .
H24 H 1.003066 0.792113 0.372702 0.109 Uiso 1 1 calc R U . . .
C30 C 0.8718(6) 0.81734(19) 0.6112(7) 0.088(3) Uani 0.709(7) 1 d G . P A 1
H30 H 0.986704 0.814192 0.612241 0.106 Uiso 0.709(7) 1 calc R U P A 1
C29 C 0.8036(9) 0.85395(16) 0.6423(7) 0.101(3) Uani 0.709(7) 1 d G . P A 1
H29 H 0.871917 0.875822 0.664644 0.121 Uiso 0.709(7) 1 calc R U P A 1
C28 C 0.6354(9) 0.85855(14) 0.6407(7) 0.098(3) Uani 0.709(7) 1 d G . P A 1
H28 H 0.588813 0.883574 0.661971 0.118 Uiso 0.709(7) 1 calc R U P A 1
C27 C 0.5354(6) 0.8265(2) 0.6080(7) 0.088(2) Uani 0.709(7) 1 d G . P A 1
H27 H 0.420495 0.829697 0.606896 0.105 Uiso 0.709(7) 1 calc R U P A 1
C26 C 0.6036(7) 0.78994(16) 0.5769(8) 0.074(2) Uani 0.709(7) 1 d G . P A 1
H26 H 0.535278 0.768067 0.554493 0.089 Uiso 0.709(7) 1 calc R U P A 1
C25 C 0.7718(7) 0.78533(13) 0.5784(8) 0.074(2) Uani 0.709(7) 1 d DG . P A 1
F1 F 0.4728(5) 0.46344(11) 0.8216(4) 0.1320(14) Uani 1 1 d . . . . .
F2 F 0.2501(6) 0.49079(13) 0.9072(4) 0.1375(15) Uani 1 1 d . . . . .
N1 N 0.4044(6) 0.52920(13) 0.7528(4) 0.0817(12) Uani 1 1 d . . . . .
N2 N 0.3100(5) 0.51981(13) 0.5292(4) 0.0750(11) Uani 1 1 d . . . . .
N3 N 0.8427(5) 0.74751(13) 0.5459(4) 0.0822(12) Uani 1 1 d D . . . .
O1 O 0.2475(6) 0.47149(12) 0.6863(4) 0.1069(13) Uani 1 1 d . . . . .
Br1 Br -0.11295(18) 0.37925(4) 0.16514(16) 0.1133(8) Uani 0.709(7) 1 d D . P A 1
C1 C -0.0105(15) 0.4132(4) 0.2909(11) 0.078(3) Uani 0.709(7) 1 d D . P A 1
C2 C 0.0692(16) 0.4476(3) 0.2464(12) 0.087(3) Uani 0.709(7) 1 d . . P A 1
H2 H 0.069042 0.454137 0.153860 0.104 Uiso 0.709(7) 1 calc R U P A 1
C3 C 0.147(2) 0.4713(4) 0.3370(18) 0.084(4) Uani 0.709(7) 1 d . . P A 1
H3 H 0.199523 0.494811 0.307814 0.101 Uiso 0.709(7) 1 calc R U P A 1
C4 C 0.1484(17) 0.4617(5) 0.4685(13) 0.073(4) Uani 0.709(7) 1 d D . P A 1
C5 C 0.0721(13) 0.4289(3) 0.5128(9) 0.074(2) Uani 0.709(7) 1 d . . P A 1
H5 H 0.074710 0.422914 0.605726 0.089 Uiso 0.709(7) 1 calc R U P A 1
C6 C -0.0118(13) 0.4034(3) 0.4233(12) 0.085(3) Uani 0.709(7) 1 d . . P A 1
H6 H -0.066716 0.380382 0.454044 0.102 Uiso 0.709(7) 1 calc R U P A 1
Br1A Br -0.0916(18) 0.3930(5) 0.101(2) 0.424(9) Uani 0.291(7) 1 d D . P A 2
C1A C 0.003(4) 0.4284(10) 0.228(3) 0.107(6) Uani 0.291(7) 1 d D U P A 2
C2A C 0.082(5) 0.4631(10) 0.205(4) 0.112(6) Uani 0.291(7) 1 d . U P A 2
H2A H 0.078831 0.474945 0.118327 0.134 Uiso 0.291(7) 1 calc R U P A 2
C3A C 0.167(7) 0.4807(16) 0.309(6) 0.108(7) Uani 0.291(7) 1 d . U P A 2
H3A H 0.226754 0.504308 0.291047 0.130 Uiso 0.291(7) 1 calc R U P A 2
C4A C 0.171(7) 0.465(2) 0.447(5) 0.104(7) Uani 0.291(7) 1 d D U P A 2
C5A C 0.057(5) 0.4265(12) 0.449(3) 0.103(7) Uani 0.291(7) 1 d . U P A 2
H5A H 0.041322 0.413551 0.532570 0.124 Uiso 0.291(7) 1 calc R U P A 2
C6A C -0.013(6) 0.4129(14) 0.350(4) 0.103(7) Uani 0.291(7) 1 d . U P A 2
H6A H -0.081025 0.390315 0.360386 0.123 Uiso 0.291(7) 1 calc R U P A 2
C30A C 0.957(3) 0.8109(5) 0.6500(19) 0.120(7) Uani 0.291(7) 1 d G U P A 2
H30A H 1.065123 0.800831 0.656344 0.144 Uiso 0.291(7) 1 calc R U P A 2
C29A C 0.925(3) 0.8498(4) 0.6888(18) 0.127(7) Uani 0.291(7) 1 d G U P A 2
H29A H 1.010491 0.866244 0.721549 0.152 Uiso 0.291(7) 1 calc R U P A 2
C28A C 0.767(3) 0.8645(4) 0.680(2) 0.129(8) Uani 0.291(7) 1 d G U P A 2
H28A H 0.744807 0.891085 0.706022 0.155 Uiso 0.291(7) 1 calc R U P A 2
C27A C 0.642(3) 0.8404(6) 0.632(2) 0.128(8) Uani 0.291(7) 1 d G U P A 2
H27A H 0.533754 0.850514 0.625289 0.153 Uiso 0.291(7) 1 calc R U P A 2
C26A C 0.674(3) 0.8016(5) 0.593(2) 0.122(8) Uani 0.291(7) 1 d G U P A 2
H26A H 0.588383 0.785101 0.560084 0.146 Uiso 0.291(7) 1 calc R U P A 2
C25A C 0.832(3) 0.7868(4) 0.602(2) 0.118(8) Uani 0.291(7) 1 d DG U P A 2

loop_
_atom_site_aniso_label
_atom_site_aniso_U_11
_atom_site_aniso_U_22
_atom_site_aniso_U_33
_atom_site_aniso_U_23
_atom_site_aniso_U_13
_atom_site_aniso_U_12
B1 0.121(6) 0.079(5) 0.089(5) 0.013(4) 0.008(4) 0.006(4)
C7 0.080(3) 0.069(3) 0.103(4) 0.006(3) 0.010(3) 0.022(3)
C8 0.078(3) 0.075(3) 0.064(3) 0.011(2) 0.010(2) 0.014(3)
C9 0.072(3) 0.069(3) 0.070(3) 0.014(2) 0.009(2) 0.013(2)
C10 0.080(3) 0.070(3) 0.064(3) 0.005(2) 0.006(2) 0.014(2)
C11 0.105(4) 0.080(4) 0.071(3) 0.013(3) -0.003(3) 0.008(3)
C12 0.137(5) 0.086(4) 0.071(3) 0.019(3) 0.004(3) 0.013(4)
C13 0.071(3) 0.074(3) 0.062(3) 0.009(2) 0.010(2) 0.011(2)
C14 0.086(3) 0.073(3) 0.061(3) 0.004(2) 0.017(2) 0.011(3)
C15 0.081(3) 0.076(3) 0.065(3) -0.003(2) 0.013(2) 0.014(3)
C16 0.074(3) 0.070(3) 0.073(3) 0.004(2) 0.018(2) 0.005(2)
C17 0.082(3) 0.072(3) 0.070(3) 0.003(2) 0.018(2) 0.007(3)
C18 0.081(3) 0.071(3) 0.068(3) 0.001(2) 0.010(2) 0.008(3)
C19 0.085(3) 0.081(4) 0.072(3) -0.003(3) 0.014(3) -0.005(3)
C20 0.086(4) 0.092(4) 0.077(3) 0.001(3) 0.011(3) 0.005(3)
C21 0.081(4) 0.109(5) 0.109(5) 0.001(4) 0.005(3) 0.012(3)
C22 0.078(4) 0.147(6) 0.087(4) -0.012(4) 0.013(3) 0.004(4)
C23 0.086(4) 0.135(6) 0.080(4) 0.023(4) 0.009(3) -0.017(4)
C24 0.091(4) 0.100(4) 0.082(4) 0.016(3) 0.017(3) -0.002(3)
C30 0.102(6) 0.083(6) 0.081(6) 0.001(5) 0.027(5) -0.011(5)
C29 0.153(9) 0.063(5) 0.088(7) 0.000(4) 0.038(6) -0.008(6)
C28 0.157(9) 0.075(6) 0.064(5) 0.003(4) 0.033(5) 0.016(6)
C27 0.108(6) 0.076(6) 0.080(5) 0.010(4) 0.027(5) 0.012(5)
C26 0.086(5) 0.066(5) 0.072(5) 0.009(4) 0.026(4) 0.010(4)
C25 0.096(6) 0.060(5) 0.067(5) 0.006(4) 0.021(4) -0.006(4)
F1 0.154(3) 0.090(3) 0.151(3) 0.047(2) -0.018(3) 0.017(2)
F2 0.178(4) 0.134(3) 0.102(3) 0.027(2) 0.033(3) -0.025(3)
N1 0.104(3) 0.071(3) 0.070(3) 0.018(2) 0.002(2) 0.006(2)
N2 0.080(3) 0.068(3) 0.077(3) 0.005(2) 0.002(2) 0.010(2)
N3 0.090(3) 0.069(3) 0.088(3) -0.002(2) 0.028(2) 0.007(2)
O1 0.142(4) 0.080(3) 0.099(3) 0.021(2) 0.003(3) -0.008(2)
Br1 0.1227(11) 0.0895(9) 0.1273(11) -0.0426(6) -0.0124(7) 0.0127(6)
C1 0.086(6) 0.061(5) 0.086(8) -0.015(6) 0.002(7) 0.020(4)
C2 0.102(7) 0.070(8) 0.088(7) -0.001(5) -0.009(6) 0.007(6)
C3 0.083(7) 0.070(8) 0.100(10) -0.002(6) -0.004(6) 0.001(5)
C4 0.070(7) 0.064(6) 0.085(7) -0.005(6) 0.007(5) 0.025(6)
C5 0.094(6) 0.060(5) 0.069(5) -0.011(4) -0.004(5) 0.007(4)
C6 0.105(7) 0.050(5) 0.099(7) -0.001(4) -0.002(6) 0.002(4)
Br1A 0.421(16) 0.381(15) 0.476(19) -0.113(15) 0.227(15) -0.028(12)
C1A 0.108(12) 0.097(14) 0.117(15) -0.019(12) 0.023(11) 0.004(11)
C2A 0.114(12) 0.102(14) 0.119(15) -0.010(11) 0.016(11) -0.002(11)
C3A 0.109(12) 0.100(15) 0.116(16) -0.007(12) 0.016(11) -0.003(11)
C4A 0.100(12) 0.097(14) 0.115(16) -0.002(12) 0.019(12) 0.003(11)
C5A 0.101(12) 0.095(13) 0.113(16) -0.008(12) 0.019(12) 0.006(10)
C6A 0.101(12) 0.095(13) 0.113(17) -0.015(13) 0.022(12) 0.001(10)
C30A 0.22(2) 0.075(10) 0.067(9) 0.006(7) 0.036(12) 0.032(11)
C29A 0.22(2) 0.082(10) 0.075(9) 0.007(7) 0.034(12) 0.033(11)
C28A 0.23(2) 0.082(10) 0.082(10) 0.003(8) 0.037(12) 0.046(11)
C27A 0.22(2) 0.083(11) 0.083(10) 0.005(8) 0.033(12) 0.053(11)
C26A 0.21(2) 0.075(10) 0.077(9) 0.004(8) 0.033(13) 0.051(11)
C25A 0.21(2) 0.072(10) 0.072(10) 0.002(8) 0.036(12) 0.043(11)

loop_
_atom_type_symbol
_atom_type_description
_atom_type_scat_dispersion_real
_atom_type_scat_dispersion_imag
_atom_type_scat_source
C C 0.0181 0.0091 'International Tables Vol C Tables 4.2.6.8 and 6.1.1.4'
H H 0.0000 0.0000 'International Tables Vol C Tables 4.2.6.8 and 6.1.1.4'
B B 0.0090 0.0039 'International Tables Vol C Tables 4.2.6.8 and 6.1.1.4'
Br Br -0.6763 1.2805 'International Tables Vol C Tables 4.2.6.8 and 6.1.1.4'
F F 0.0727 0.0534 'International Tables Vol C Tables 4.2.6.8 and 6.1.1.4'
N N 0.0311 0.0180 'International Tables Vol C Tables 4.2.6.8 and 6.1.1.4'
O O 0.0492 0.0322 'International Tables Vol C Tables 4.2.6.8 and 6.1.1.4'

loop_
_geom_angle_atom_site_label_1
_geom_angle_atom_site_label_2
_geom_angle_atom_site_label_3
_geom_angle
_geom_angle_site_symmetry_1
_geom_angle_site_symmetry_3
_geom_angle_publ_flag
F1 B1 N1 110.0(6) . . ?
F1 B1 O1 108.7(6) . . ?
F2 B1 F1 109.2(6) . . ?
F2 B1 N1 111.0(6) . . ?
F2 B1 O1 109.6(6) . . ?
O1 B1 N1 108.4(5) . . ?
N2 C7 O1 124.6(6) . . ?
N2 C7 C4 122.8(9) . . ?
N2 C7 C4A 113(3) . . ?
O1 C7 C4 112.6(8) . . ?
O1 C7 C4A 122(3) . . ?
N1 C8 C9 119.5(5) . . ?
N2 C8 C9 118.5(4) . . ?
N2 C8 N1 122.1(5) . . ?
C8 C9 H9 119.5 . . ?
C10 C9 C8 121.0(5) . . ?
C10 C9 H9 119.5 . . ?
C9 C10 C11 117.5(5) . . ?
C9 C10 C13 122.0(4) . . ?
C11 C10 C13 120.5(5) . . ?
C10 C11 H11 120.6 . . ?
C12 C11 C10 118.7(6) . . ?
C12 C11 H11 120.6 . . ?
C11 C12 H12 117.7 . . ?
N1 C12 C11 124.5(5) . . ?
N1 C12 H12 117.7 . . ?
C14 C13 C10 120.8(4) . . ?
C14 C13 C18 118.2(5) . . ?
C18 C13 C10 121.0(5) . . ?
C13 C14 H14 119.4 . . ?
C13 C14 C15 121.3(4) . . ?
C15 C14 H14 119.4 . . ?
C14 C15 H15 120.0 . . ?
C14 C15 C16 120.0(5) . . ?
C16 C15 H15 120.0 . . ?
C17 C16 C15 118.4(5) . . ?
C17 C16 N3 120.4(4) . . ?
N3 C16 C15 121.1(5) . . ?
C16 C17 H17 119.5 . . ?
C18 C17 C16 121.0(5) . . ?
C18 C17 H17 119.5 . . ?
C13 C18 H18 119.5 . . ?
C17 C18 C13 121.0(5) . . ?
C17 C18 H18 119.5 . . ?
C20 C19 C24 119.8(5) . . ?
C20 C19 N3 119.3(5) . . ?
C24 C19 N3 120.9(5) . . ?
C19 C20 H20 119.8 . . ?
C21 C20 C19 120.5(6) . . ?
C21 C20 H20 119.8 . . ?
C20 C21 H21 119.9 . . ?
C20 C21 C22 120.2(6) . . ?
C22 C21 H21 119.9 . . ?
C21 C22 H22 120.5 . . ?
C23 C22 C21 119.0(6) . . ?
C23 C22 H22 120.5 . . ?
C22 C23 H23 119.0 . . ?
C22 C23 C24 122.0(6) . . ?
C24 C23 H23 119.0 . . ?
C19 C24 C23 118.5(6) . . ?
C19 C24 H24 120.8 . . ?
C23 C24 H24 120.8 . . ?
C29 C30 H30 120.0 . . ?
C29 C30 C25 120.0 . . ?
C25 C30 H30 120.0 . . ?
C30 C29 H29 120.0 . . ?
C28 C29 C30 120.0 . . ?
C28 C29 H29 120.0 . . ?
C29 C28 H28 120.0 . . ?
C29 C28 C27 120.0 . . ?
C27 C28 H28 120.0 . . ?
C28 C27 H27 120.0 . . ?
C26 C27 C28 120.0 . . ?
C26 C27 H27 120.0 . . ?
C27 C26 H26 120.0 . . ?
C27 C26 C25 120.0 . . ?
C25 C26 H26 120.0 . . ?
C30 C25 N3 119.9(5) . . ?
C26 C25 C30 120.0 . . ?
C26 C25 N3 120.1(5) . . ?
C8 N1 B1 121.0(5) . . ?
C12 N1 B1 120.2(5) . . ?
C12 N1 C8 118.8(5) . . ?
C7 N2 C8 119.1(5) . . ?
C16 N3 C19 117.7(4) . . ?
C16 N3 C25 117.3(4) . . ?
C16 N3 C25A 129.2(11) . . ?
C25 N3 C19 124.9(5) . . ?
C25A N3 C19 109.3(11) . . ?
C7 O1 B1 123.8(5) . . ?
C2 C1 Br1 119.6(10) . . ?
C6 C1 Br1 119.3(10) . . ?
C6 C1 C2 121.1(10) . . ?
C1 C2 H2 120.3 . . ?
C3 C2 C1 119.3(10) . . ?
C3 C2 H2 120.3 . . ?
C2 C3 H3 119.8 . . ?
C4 C3 C2 120.3(11) . . ?
C4 C3 H3 119.8 . . ?
C3 C4 C7 119.2(13) . . ?
C5 C4 C7 119.7(11) . . ?
C5 C4 C3 121.1(9) . . ?
C4 C5 H5 119.5 . . ?
C4 C5 C6 121.1(8) . . ?
C6 C5 H5 119.5 . . ?
C1 C6 C5 117.1(9) . . ?
C1 C6 H6 121.4 . . ?
C5 C6 H6 121.4 . . ?
C2A C1A Br1A 128(3) . . ?
C6A C1A Br1A 109(3) . . ?
C6A C1A C2A 123(3) . . ?
C1A C2A H2A 120.7 . . ?
C1A C2A C3A 119(3) . . ?
C3A C2A H2A 120.7 . . ?
C2A C3A H3A 118.4 . . ?
C2A C3A C4A 123(4) . . ?
C4A C3A H3A 118.4 . . ?
C7 C4A C5A 128(5) . . ?
C3A C4A C7 123(5) . . ?
C3A C4A C5A 108(3) . . ?
C4A C5A H5A 118.0 . . ?
C6A C5A C4A 124(4) . . ?
C6A C5A H5A 118.0 . . ?
C1A C6A H6A 118.6 . . ?
C5A C6A C1A 123(5) . . ?
C5A C6A H6A 118.6 . . ?
C29A C30A H30A 120.0 . . ?
C29A C30A C25A 120.0 . . ?
C25A C30A H30A 120.0 . . ?
C30A C29A H29A 120.0 . . ?
C28A C29A C30A 120.0 . . ?
C28A C29A H29A 120.0 . . ?
C29A C28A H28A 120.0 . . ?
C27A C28A C29A 120.0 . . ?
C27A C28A H28A 120.0 . . ?
C28A C27A H27A 120.0 . . ?
C28A C27A C26A 120.0 . . ?
C26A C27A H27A 120.0 . . ?
C27A C26A H26A 120.0 . . ?
C25A C26A C27A 120.0 . . ?
C25A C26A H26A 120.0 . . ?
C30A C25A N3 128.3(15) . . ?
C26A C25A N3 111.4(15) . . ?
C26A C25A C30A 120.0 . . ?

loop_
_geom_bond_atom_site_label_1
_geom_bond_atom_site_label_2
_geom_bond_distance
_geom_bond_site_symmetry_2
_geom_bond_publ_flag
B1 F1 1.371(8) . ?
B1 F2 1.365(8) . ?
B1 N1 1.533(8) . ?
B1 O1 1.447(9) . ?
C7 N2 1.295(7) . ?
C7 O1 1.327(7) . ?
C7 C4 1.476(10) . ?
C7 C4A 1.491(19) . ?
C8 C9 1.400(7) . ?
C8 N1 1.361(6) . ?
C8 N2 1.350(6) . ?
C9 H9 0.9500 . ?
C9 C10 1.389(7) . ?
C10 C11 1.409(7) . ?
C10 C13 1.478(7) . ?
C11 H11 0.9500 . ?
C11 C12 1.345(8) . ?
C12 H12 0.9500 . ?
C12 N1 1.342(7) . ?
C13 C14 1.373(7) . ?
C13 C18 1.403(6) . ?
C14 H14 0.9500 . ?
C14 C15 1.382(7) . ?
C15 H15 0.9500 . ?
C15 C16 1.407(6) . ?
C16 C17 1.380(7) . ?
C16 N3 1.403(6) . ?
C17 H17 0.9500 . ?
C17 C18 1.366(7) . ?
C18 H18 0.9500 . ?
C19 C20 1.388(7) . ?
C19 C24 1.389(7) . ?
C19 N3 1.450(6) . ?
C20 H20 0.9500 . ?
C20 C21 1.380(8) . ?
C21 H21 0.9500 . ?
C21 C22 1.385(9) . ?
C22 H22 0.9500 . ?
C22 C23 1.369(9) . ?
C23 H23 0.9500 . ?
C23 C24 1.393(8) . ?
C24 H24 0.9500 . ?
C30 H30 0.9500 . ?
C30 C29 1.3900 . ?
C30 C25 1.3900 . ?
C29 H29 0.9500 . ?
C29 C28 1.3900 . ?
C28 H28 0.9500 . ?
C28 C27 1.3900 . ?
C27 H27 0.9500 . ?
C27 C26 1.3900 . ?
C26 H26 0.9500 . ?
C26 C25 1.3900 . ?
C25 N3 1.439(6) . ?
N3 C25A 1.440(12) . ?
Br1 C1 1.886(10) . ?
C1 C2 1.404(15) . ?
C1 C6 1.362(14) . ?
C2 H2 0.9500 . ?
C2 C3 1.357(19) . ?
C3 H3 0.9500 . ?
C3 C4 1.35(2) . ?
C4 C5 1.346(19) . ?
C5 H5 0.9500 . ?
C5 C6 1.411(14) . ?
C6 H6 0.9500 . ?
Br1A C1A 1.90(2) . ?
C1A C2A 1.36(5) . ?
C1A C6A 1.33(5) . ?
C2A H2A 0.9500 . ?
C2A C3A 1.38(6) . ?
C3A H3A 0.9500 . ?
C3A C4A 1.48(8) . ?
C4A C5A 1.59(6) . ?
C5A H5A 0.9500 . ?
C5A C6A 1.23(5) . ?
C6A H6A 0.9500 . ?
C30A H30A 0.9500 . ?
C30A C29A 1.3900 . ?
C30A C25A 1.3900 . ?
C29A H29A 0.9500 . ?
C29A C28A 1.3900 . ?
C28A H28A 0.9500 . ?
C28A C27A 1.3900 . ?
C27A H27A 0.9500 . ?
C27A C26A 1.3900 . ?
C26A H26A 0.9500 . ?
C26A C25A 1.3900 . ?

loop_
_geom_torsion_atom_site_label_1
_geom_torsion_atom_site_label_2
_geom_torsion_atom_site_label_3
_geom_torsion_atom_site_label_4
_geom_torsion
_geom_torsion_site_symmetry_1
_geom_torsion_site_symmetry_2
_geom_torsion_site_symmetry_3
_geom_torsion_site_symmetry_4
_geom_torsion_publ_flag
C7 C4 C5 C6 -176.7(10) . . . . ?
C7 C4A C5A C6A 171(5) . . . . ?
C8 C9 C10 C11 -0.5(7) . . . . ?
C8 C9 C10 C13 178.1(4) . . . . ?
C9 C8 N1 B1 -178.1(5) . . . . ?
C9 C8 N1 C12 -1.1(7) . . . . ?
C9 C8 N2 C7 -175.1(4) . . . . ?
C9 C10 C11 C12 0.7(8) . . . . ?
C9 C10 C13 C14 153.4(5) . . . . ?
C9 C10 C13 C18 -28.1(7) . . . . ?
C10 C11 C12 N1 -1.1(10) . . . . ?
C10 C13 C14 C15 175.8(5) . . . . ?
C10 C13 C18 C17 -175.1(5) . . . . ?
C11 C10 C13 C14 -28.0(7) . . . . ?
C11 C10 C13 C18 150.5(5) . . . . ?
C11 C12 N1 B1 178.4(6) . . . . ?
C11 C12 N1 C8 1.3(9) . . . . ?
C13 C10 C11 C12 -178.0(5) . . . . ?
C13 C14 C15 C16 -0.7(8) . . . . ?
C14 C13 C18 C17 3.4(7) . . . . ?
C14 C15 C16 C17 3.5(7) . . . . ?
C14 C15 C16 N3 -173.9(5) . . . . ?
C15 C16 C17 C18 -2.8(8) . . . . ?
C15 C16 N3 C19 125.8(5) . . . . ?
C15 C16 N3 C25 -51.8(7) . . . . ?
C15 C16 N3 C25A -29.7(15) . . . . ?
C16 C17 C18 C13 -0.7(8) . . . . ?
C16 N3 C25A C30A 131.3(13) . . . . ?
C16 N3 C25A C26A -54.6(15) . . . . ?
C17 C16 N3 C19 -51.5(7) . . . . ?
C17 C16 N3 C25 130.9(6) . . . . ?
C17 C16 N3 C25A 153.0(14) . . . . ?
C18 C13 C14 C15 -2.7(7) . . . . ?
C19 C20 C21 C22 2.2(9) . . . . ?
C19 N3 C25A C30A -25.8(17) . . . . ?
C19 N3 C25A C26A 148.3(9) . . . . ?
C20 C19 C24 C23 1.1(9) . . . . ?
C20 C19 N3 C16 -32.6(7) . . . . ?
C20 C19 N3 C25 144.8(6) . . . . ?
C20 C19 N3 C25A 127.4(11) . . . . ?
C20 C21 C22 C23 -0.4(10) . . . . ?
C21 C22 C23 C24 -1.1(10) . . . . ?
C22 C23 C24 C19 0.7(10) . . . . ?
C24 C19 C20 C21 -2.6(9) . . . . ?
C24 C19 N3 C16 147.6(5) . . . . ?
C24 C19 N3 C25 -35.1(8) . . . . ?
C24 C19 N3 C25A -52.4(11) . . . . ?
C30 C29 C28 C27 0.0 . . . . ?
C30 C25 N3 C16 149.9(4) . . . . ?
C30 C25 N3 C19 -27.5(8) . . . . ?
C29 C30 C25 C26 0.0 . . . . ?
C29 C30 C25 N3 179.8(6) . . . . ?
C29 C28 C27 C26 0.0 . . . . ?
C28 C27 C26 C25 0.0 . . . . ?
C27 C26 C25 C30 0.0 . . . . ?
C27 C26 C25 N3 -179.8(6) . . . . ?
C26 C25 N3 C16 -30.3(7) . . . . ?
C26 C25 N3 C19 152.3(5) . . . . ?
C25 C30 C29 C28 0.0 . . . . ?
F1 B1 N1 C8 108.5(6) . . . . ?
F1 B1 N1 C12 -68.5(8) . . . . ?
F1 B1 O1 C7 -107.9(6) . . . . ?
F2 B1 N1 C8 -130.5(6) . . . . ?
F2 B1 N1 C12 52.4(8) . . . . ?
F2 B1 O1 C7 132.9(6) . . . . ?
N1 B1 O1 C7 11.7(8) . . . . ?
N1 C8 C9 C10 0.7(7) . . . . ?
N1 C8 N2 C7 3.0(7) . . . . ?
N2 C7 O1 B1 -6.6(9) . . . . ?
N2 C7 C4 C3 7.5(17) . . . . ?
N2 C7 C4 C5 -175.5(9) . . . . ?
N2 C7 C4A C3A -4(6) . . . . ?
N2 C7 C4A C5A -170(4) . . . . ?
N2 C8 C9 C10 178.9(4) . . . . ?
N2 C8 N1 B1 3.7(8) . . . . ?
N2 C8 N1 C12 -179.2(5) . . . . ?
N3 C16 C17 C18 174.6(5) . . . . ?
N3 C19 C20 C21 177.6(5) . . . . ?
N3 C19 C24 C23 -179.0(5) . . . . ?
O1 B1 N1 C8 -10.2(8) . . . . ?
O1 B1 N1 C12 172.8(5) . . . . ?
O1 C7 N2 C8 -1.9(8) . . . . ?
O1 C7 C4 C3 -173.5(12) . . . . ?
O1 C7 C4 C5 3.6(15) . . . . ?
O1 C7 C4A C3A -179(4) . . . . ?
O1 C7 C4A C5A 16(7) . . . . ?
Br1 C1 C2 C3 -178.2(10) . . . . ?
Br1 C1 C6 C5 177.5(8) . . . . ?
C1 C2 C3 C4 1(2) . . . . ?
C2 C1 C6 C5 -0.8(13) . . . . ?
C2 C3 C4 C7 176.0(12) . . . . ?
C2 C3 C4 C5 -1(2) . . . . ?
C3 C4 C5 C6 0(2) . . . . ?
C4 C7 N2 C8 177.1(8) . . . . ?
C4 C7 O1 B1 174.3(8) . . . . ?
C4 C5 C6 C1 0.6(14) . . . . ?
C6 C1 C2 C3 0.1(16) . . . . ?
Br1A C1A C2A C3A -168(3) . . . . ?
Br1A C1A C6A C5A 169(4) . . . . ?
C1A C2A C3A C4A -3(7) . . . . ?
C2A C1A C6A C5A -8(7) . . . . ?
C2A C3A C4A C7 -171(4) . . . . ?
C2A C3A C4A C5A -2(7) . . . . ?
C3A C4A C5A C6A 3(7) . . . . ?
C4A C7 N2 C8 -176(3) . . . . ?
C4A C7 O1 B1 167(3) . . . . ?
C4A C5A C6A C1A 1(8) . . . . ?
C6A C1A C2A C3A 8(6) . . . . ?
C30A C29A C28A C27A 0.0 . . . . ?
C29A C30A C25A N3 174(2) . . . . ?
C29A C30A C25A C26A 0.0 . . . . ?
C29A C28A C27A C26A 0.0 . . . . ?
C28A C27A C26A C25A 0.0 . . . . ?
C27A C26A C25A N3 -174.6(17) . . . . ?
C27A C26A C25A C30A 0.0 . . . . ?
C25A C30A C29A C28A 0.0 . . . . ?

loop_
_smtbx_masks_void_nr
_smtbx_masks_void_average_x
_smtbx_masks_void_average_y
_smtbx_masks_void_average_z
_smtbx_masks_void_volume
_smtbx_masks_void_count_electrons
_smtbx_masks_void_content
1 -0.208 0.085 0.278 54.1 22.3 ?
2 -0.208 0.415 0.778 54.1 22.3 ?
3 0.208 0.585 0.222 54.1 22.2 ?
4 0.208 0.915 0.722 54.1 22.2 ?
